data_2236119
loop_
_publ_author_name
'Suhitha, Sivasubramanian'
'Srinivasan, Thothadri'
'Prasanna, Ramanathan'
'Raghunathan, Raghavachary'
'Velmurugan, Devadasan'

_publ_section_title
;
 4-[4-(4-Chlorobenzoyl)-2,3-diphenylisoxazolidin-5-yl]-1-(4-methoxyphenyl)-3-phenylazetidin-2-one
;
_journal_coeditor_code BT6829
_journal_issue 10
_journal_name_full 'Acta Crystallographica Section E'
_journal_page_first o2914
_journal_paper_doi 10.1107/S1600536812038123
_journal_volume 68
_journal_year 2012
_chemical_formula_iupac 'C38 H31 Cl N2 O4'
_chemical_formula_moiety 'C38 H31 Cl N2 O4'
_chemical_formula_sum 'C38 H31 Cl N2 O4'
_chemical_formula_weight 615.10
_chemical_name_systematic
;
4-[4-(4-Chlorobenzoyl)-2,3-diphenylisoxazolidin-5-yl]-1-(4-methoxyphenyl)-
3-phenylazetidin-2-one
;
_space_group_IT_number 14
_symmetry_cell_setting monoclinic
_symmetry_space_group_name_Hall '-P 2yn'
_symmetry_space_group_name_H-M 'P 1 21/n 1'
_atom_sites_solution_hydrogens geom
_atom_sites_solution_primary direct
_atom_sites_solution_secondary difmap
_audit_creation_method SHELXL-97
_cell_angle_alpha 90.00
_cell_angle_beta 98.150(6)
_cell_angle_gamma 90.00
_cell_formula_units_Z 4
_cell_length_a 10.1221(10)
_cell_length_b 17.4890(17)
_cell_length_c 17.7421(18)
_cell_measurement_reflns_used 7716
_cell_measurement_temperature 293(2)
_cell_measurement_theta_max 28.36
_cell_measurement_theta_min 1.64
_cell_volume 3109.1(5)
_computing_cell_refinement 'SAINT (Bruker, 2008)'
_computing_data_collection 'APEX2 (Bruker, 2008)'
_computing_data_reduction 'SAINT (Bruker, 2008)'
_computing_molecular_graphics 'ORTEP-3 (Farrugia, 1997)'
_computing_publication_material 'SHELXL97 (Sheldrick, 2008) and PLATON (Spek, 2009)'
_computing_structure_refinement 'SHELXL97 (Sheldrick, 2008)'
_computing_structure_solution 'SHELXS97 (Sheldrick, 2008)'
_diffrn_ambient_temperature 293(2)
_diffrn_measured_fraction_theta_full 0.994
_diffrn_measured_fraction_theta_max 0.994
_diffrn_measurement_device_type 'Bruker SMART APEXII area-detector'
_diffrn_measurement_method '\w and \f scans'
_diffrn_radiation_monochromator graphite
_diffrn_radiation_source 'fine-focus sealed tube'
_diffrn_radiation_type MoK\a
_diffrn_radiation_wavelength 0.71073
_diffrn_reflns_av_R_equivalents 0.0504
_diffrn_reflns_av_sigmaI/netI 0.0445
_diffrn_reflns_limit_h_max 11
_diffrn_reflns_limit_h_min -12
_diffrn_reflns_limit_k_max 19
_diffrn_reflns_limit_k_min -20
_diffrn_reflns_limit_l_max 17
_diffrn_reflns_limit_l_min -21
_diffrn_reflns_number 23486
_diffrn_reflns_theta_full 25.09
_diffrn_reflns_theta_max 25.09
_diffrn_reflns_theta_min 1.64
_exptl_absorpt_coefficient_mu 0.168
_exptl_absorpt_correction_T_max 0.9672
_exptl_absorpt_correction_T_min 0.9514
_exptl_absorpt_correction_type multi-scan
_exptl_absorpt_process_details '(<i>SADABS</i>; Bruker, 2008)'
_exptl_crystal_colour Colourless
_exptl_crystal_density_diffrn 1.314
_exptl_crystal_density_method 'not measured'
_exptl_crystal_description Block
_exptl_crystal_F_000 1288
_exptl_crystal_size_max 0.30
_exptl_crystal_size_mid 0.25
_exptl_crystal_size_min 0.20
_refine_diff_density_max 0.290
_refine_diff_density_min -0.406
_refine_ls_extinction_method none
_refine_ls_goodness_of_fit_ref 0.991
_refine_ls_hydrogen_treatment constr
_refine_ls_matrix_type full
_refine_ls_number_parameters 407
_refine_ls_number_reflns 5491
_refine_ls_number_restraints 0
_refine_ls_restrained_S_all 0.991
_refine_ls_R_factor_all 0.0960
_refine_ls_R_factor_gt 0.0438
_refine_ls_shift/su_max 0.000
_refine_ls_shift/su_mean 0.000
_refine_ls_structure_factor_coef Fsqd
_refine_ls_weighting_details 'calc w=1/[\s^2^(Fo^2^)+(0.0566P)^2^+0.7516P] where P=(Fo^2^+2Fc^2^)/3'
_refine_ls_weighting_scheme calc
_refine_ls_wR_factor_gt 0.1035
_refine_ls_wR_factor_ref 0.1316
_reflns_number_gt 3214
_reflns_number_total 5491
_reflns_threshold_expression I>2\s(I)
_cod_data_source_file bt6829.cif
_cod_data_source_block I
_cod_original_sg_symbol_H-M 'P 21/n'
_cod_database_code 2236119
_cod_database_fobs_code 2236119

loop_
_symmetry_equiv_pos_as_xyz
'x, y, z'
'-x+1/2, y+1/2, -z+1/2'
'-x, -y, -z'
'x-1/2, -y-1/2, z-1/2'

loop_
_atom_site_type_symbol
_atom_site_label
_atom_site_fract_x
_atom_site_fract_y
_atom_site_fract_z
_atom_site_U_iso_or_equiv
_atom_site_adp_type
_atom_site_calc_flag
_atom_site_refinement_flags
_atom_site_occupancy
_atom_site_symmetry_multiplicity
C C1 0.1235(4) 0.56910(18) 0.92991(18) 0.0952(11) Uani d . 1 1
H H1A 0.1944 0.6030 0.9211 0.143 Uiso calc R 1 1
H H1B 0.0490 0.5985 0.9417 0.143 Uiso calc R 1 1
H H1C 0.0966 0.5391 0.8851 0.143 Uiso calc R 1 1
C C2 0.2637(3) 0.46709(15) 0.98273(15) 0.0641(7) Uani d . 1 1
C C3 0.3357(3) 0.46562(15) 0.92296(15) 0.0671(8) Uani d . 1 1
H H3 0.3218 0.5028 0.8852 0.080 Uiso calc R 1 1
C C4 0.4285(3) 0.40889(15) 0.91917(14) 0.0623(7) Uani d . 1 1
H H4 0.4782 0.4085 0.8789 0.075 Uiso calc R 1 1
C C5 0.4491(2) 0.35290(13) 0.97360(13) 0.0490(6) Uani d . 1 1
C C6 0.3775(3) 0.35466(16) 1.03403(14) 0.0639(7) Uani d . 1 1
H H6 0.3914 0.3174 1.0718 0.077 Uiso calc R 1 1
C C7 0.2856(3) 0.41155(17) 1.03833(15) 0.0748(8) Uani d . 1 1
H H7 0.2374 0.4127 1.0792 0.090 Uiso calc R 1 1
C C8 0.5786(2) 0.24964(13) 0.90286(12) 0.0473(6) Uani d . 1 1
H H8 0.6073 0.2821 0.8632 0.057 Uiso calc R 1 1
C C9 0.6982(2) 0.21662(14) 0.95941(13) 0.0531(6) Uani d . 1 1
H H9 0.7803 0.2432 0.9515 0.064 Uiso calc R 1 1
C C10 0.6345(2) 0.25842(15) 1.02071(14) 0.0567(6) Uani d . 1 1
C C11 0.7257(2) 0.13271(15) 0.96688(13) 0.0549(6) Uani d . 1 1
C C12 0.8284(3) 0.10087(19) 0.93330(15) 0.0781(9) Uani d . 1 1
H H12 0.8795 0.1319 0.9062 0.094 Uiso calc R 1 1
C C13 0.8558(4) 0.0236(2) 0.9396(2) 0.1023(12) Uani d . 1 1
H H13 0.9246 0.0029 0.9166 0.123 Uiso calc R 1 1
C C14 0.7824(5) -0.0220(2) 0.9795(2) 0.1094(13) Uani d . 1 1
H H14 0.8021 -0.0738 0.9842 0.131 Uiso calc R 1 1
C C15 0.6803(4) 0.0074(2) 1.0126(2) 0.0951(10) Uani d . 1 1
H H15 0.6295 -0.0244 1.0392 0.114 Uiso calc R 1 1
C C16 0.6521(3) 0.08535(18) 1.00663(16) 0.0729(8) Uani d . 1 1
H H16 0.5829 0.1055 1.0298 0.087 Uiso calc R 1 1
C C17 0.4693(2) 0.19375(13) 0.87231(12) 0.0433(5) Uani d . 1 1
H H17 0.4398 0.1668 0.9154 0.052 Uiso calc R 1 1
C C18 0.3478(2) 0.23073(13) 0.82526(11) 0.0426(5) Uani d . 1 1
H H18 0.3732 0.2817 0.8093 0.051 Uiso calc R 1 1
C C19 0.3247(2) 0.17755(14) 0.75339(12) 0.0470(6) Uani d . 1 1
H H19 0.2896 0.2083 0.7089 0.056 Uiso calc R 1 1
C C20 0.5419(2) 0.20436(14) 0.71008(13) 0.0490(6) Uani d . 1 1
C C21 0.4897(3) 0.25163(16) 0.65020(14) 0.0638(7) Uani d . 1 1
H H21 0.3981 0.2527 0.6341 0.077 Uiso calc R 1 1
C C22 0.5739(3) 0.29695(18) 0.61468(17) 0.0814(9) Uani d . 1 1
H H22 0.5386 0.3287 0.5748 0.098 Uiso calc R 1 1
C C23 0.7086(3) 0.29552(19) 0.63755(19) 0.0838(9) Uani d . 1 1
H H23 0.7648 0.3266 0.6138 0.101 Uiso calc R 1 1
C C24 0.7602(3) 0.24798(18) 0.69571(17) 0.0747(8) Uani d . 1 1
H H24 0.8520 0.2467 0.7110 0.090 Uiso calc R 1 1
C C25 0.6786(2) 0.20225(16) 0.73171(14) 0.0608(7) Uani d . 1 1
H H25 0.7151 0.1698 0.7707 0.073 Uiso calc R 1 1
C C26 0.2310(2) 0.11091(14) 0.75998(12) 0.0483(6) Uani d . 1 1
C C27 0.2709(3) 0.04226(16) 0.79247(16) 0.0697(8) Uani d . 1 1
H H27 0.3607 0.0343 0.8106 0.084 Uiso calc R 1 1
C C28 0.1794(3) -0.01581(17) 0.79888(17) 0.0771(8) Uani d . 1 1
H H28 0.2083 -0.0619 0.8215 0.092 Uiso calc R 1 1
C C29 0.0477(3) -0.00560(18) 0.77219(16) 0.0706(8) Uani d . 1 1
H H29 -0.0138 -0.0442 0.7769 0.085 Uiso calc R 1 1
C C30 0.0075(3) 0.06236(19) 0.73840(17) 0.0786(8) Uani d . 1 1
H H30 -0.0821 0.0699 0.7196 0.094 Uiso calc R 1 1
C C31 0.0981(3) 0.11970(17) 0.73199(15) 0.0685(7) Uani d . 1 1
H H31 0.0690 0.1653 0.7083 0.082 Uiso calc R 1 1
C C32 0.2290(2) 0.23887(14) 0.86813(13) 0.0489(6) Uani d . 1 1
C C33 0.1259(2) 0.29713(13) 0.84202(14) 0.0522(6) Uani d . 1 1
C C34 0.1156(2) 0.33164(15) 0.77096(16) 0.0642(7) Uani d . 1 1
H H34 0.1747 0.3178 0.7377 0.077 Uiso calc R 1 1
C C35 0.0194(3) 0.38610(16) 0.74874(19) 0.0758(8) Uani d . 1 1
H H35 0.0127 0.4082 0.7007 0.091 Uiso calc R 1 1
C C36 -0.0656(3) 0.40701(16) 0.7980(2) 0.0777(9) Uani d . 1 1
C C37 -0.0583(3) 0.37409(19) 0.8685(2) 0.0842(9) Uani d . 1 1
H H37 -0.1172 0.3890 0.9015 0.101 Uiso calc R 1 1
C C38 0.0370(3) 0.31840(16) 0.89081(16) 0.0698(8) Uani d . 1 1
H H38 0.0412 0.2955 0.9384 0.084 Uiso calc R 1 1
N N1 0.54326(19) 0.29368(11) 0.96857(10) 0.0519(5) Uani d . 1 1
N N2 0.45940(18) 0.15261(11) 0.74562(10) 0.0497(5) Uani d . 1 1
O O1 0.1687(2) 0.52014(13) 0.99171(11) 0.0979(7) Uani d . 1 1
O O2 0.65372(19) 0.26133(11) 1.08976(10) 0.0793(6) Uani d . 1 1
O O3 0.51966(15) 0.13785(9) 0.82304(8) 0.0513(4) Uani d . 1 1
O O4 0.21907(18) 0.19892(11) 0.92295(10) 0.0692(5) Uani d . 1 1
Cl Cl1 -0.18375(10) 0.47664(6) 0.77110(7) 0.1308(4) Uani d . 1 1

loop_
_atom_site_aniso_label
_atom_site_aniso_U_11
_atom_site_aniso_U_22
_atom_site_aniso_U_33
_atom_site_aniso_U_12
_atom_site_aniso_U_13
_atom_site_aniso_U_23
C1 0.113(3) 0.078(2) 0.091(2) 0.039(2) 0.005(2) 0.0199(19)
C2 0.0778(18) 0.0607(18) 0.0536(16) 0.0226(14) 0.0088(14) -0.0012(14)
C3 0.096(2) 0.0519(17) 0.0545(16) 0.0145(15) 0.0133(15) 0.0090(13)
C4 0.0837(19) 0.0566(17) 0.0489(15) 0.0082(15) 0.0170(13) 0.0030(13)
C5 0.0548(14) 0.0471(15) 0.0430(13) 0.0035(12) 0.0000(11) -0.0054(12)
C6 0.0723(18) 0.0700(18) 0.0498(15) 0.0125(15) 0.0099(13) 0.0132(14)
C7 0.084(2) 0.091(2) 0.0535(16) 0.0277(17) 0.0215(14) 0.0107(16)
C8 0.0481(13) 0.0491(14) 0.0438(13) 0.0020(11) 0.0033(10) -0.0010(11)
C9 0.0403(13) 0.0650(17) 0.0508(14) -0.0004(12) -0.0042(10) -0.0040(13)
C10 0.0537(15) 0.0605(17) 0.0512(16) 0.0007(12) -0.0091(12) -0.0105(13)
C11 0.0495(14) 0.0650(18) 0.0457(14) 0.0104(13) -0.0084(11) -0.0058(13)
C12 0.080(2) 0.095(2) 0.0580(17) 0.0271(18) 0.0027(14) -0.0005(16)
C13 0.122(3) 0.106(3) 0.077(2) 0.060(3) 0.004(2) -0.007(2)
C14 0.148(4) 0.080(3) 0.092(3) 0.039(3) -0.014(3) -0.007(2)
C15 0.112(3) 0.075(3) 0.091(2) 0.000(2) -0.010(2) 0.019(2)
C16 0.0710(19) 0.075(2) 0.0696(19) 0.0076(16) 0.0004(15) 0.0054(16)
C17 0.0471(13) 0.0475(14) 0.0350(11) 0.0047(11) 0.0050(9) -0.0009(11)
C18 0.0419(12) 0.0458(14) 0.0396(12) 0.0019(10) 0.0037(9) 0.0001(10)
C19 0.0415(12) 0.0592(15) 0.0387(12) 0.0030(11) 0.0005(9) 0.0007(11)
C20 0.0489(14) 0.0538(15) 0.0451(13) -0.0039(12) 0.0098(11) -0.0106(12)
C21 0.0522(15) 0.0765(19) 0.0610(16) -0.0079(14) 0.0027(12) 0.0081(15)
C22 0.073(2) 0.093(2) 0.079(2) -0.0151(17) 0.0104(16) 0.0232(18)
C23 0.069(2) 0.090(2) 0.096(2) -0.0198(17) 0.0265(18) 0.008(2)
C24 0.0476(15) 0.094(2) 0.084(2) -0.0071(15) 0.0167(15) -0.0120(19)
C25 0.0465(14) 0.0752(19) 0.0613(16) 0.0064(13) 0.0101(12) -0.0069(14)
C26 0.0502(14) 0.0548(16) 0.0397(13) -0.0016(12) 0.0052(10) -0.0042(12)
C27 0.0583(16) 0.0639(19) 0.084(2) -0.0020(15) -0.0022(14) -0.0003(16)
C28 0.083(2) 0.0572(19) 0.089(2) -0.0065(16) 0.0047(17) 0.0030(16)
C29 0.0679(19) 0.076(2) 0.0694(18) -0.0208(16) 0.0155(15) -0.0064(16)
C30 0.0526(16) 0.091(2) 0.090(2) -0.0152(17) 0.0039(15) 0.0075(19)
C31 0.0534(16) 0.077(2) 0.0726(18) -0.0081(14) -0.0015(13) 0.0103(15)
C32 0.0526(14) 0.0484(15) 0.0466(14) -0.0005(11) 0.0094(11) -0.0017(12)
C33 0.0432(13) 0.0490(15) 0.0646(16) 0.0015(11) 0.0087(11) -0.0039(13)
C34 0.0509(15) 0.0632(18) 0.0787(19) 0.0096(13) 0.0103(13) 0.0086(15)
C35 0.0585(17) 0.0674(19) 0.099(2) 0.0093(15) 0.0019(16) 0.0116(17)
C36 0.0550(17) 0.0597(19) 0.114(3) 0.0115(14) -0.0048(17) -0.0134(19)
C37 0.0585(18) 0.089(2) 0.107(3) 0.0188(17) 0.0163(17) -0.027(2)
C38 0.0583(16) 0.077(2) 0.0760(18) 0.0093(15) 0.0149(14) -0.0115(16)
N1 0.0569(12) 0.0550(13) 0.0407(11) 0.0073(10) -0.0040(9) -0.0063(10)
N2 0.0462(11) 0.0620(13) 0.0387(10) 0.0027(10) -0.0020(8) -0.0027(9)
O1 0.1229(18) 0.1013(17) 0.0726(13) 0.0604(15) 0.0244(12) 0.0142(12)
O2 0.0865(13) 0.0973(15) 0.0458(11) 0.0217(11) -0.0194(9) -0.0177(10)
O3 0.0540(9) 0.0556(10) 0.0408(8) 0.0124(8) -0.0055(7) -0.0049(8)
O4 0.0768(12) 0.0724(13) 0.0636(11) 0.0104(10) 0.0279(9) 0.0149(10)
Cl1 0.0894(7) 0.1048(8) 0.1876(11) 0.0526(6) -0.0169(6) -0.0139(7)

loop_
_atom_type_symbol
_atom_type_description
_atom_type_scat_dispersion_real
_atom_type_scat_dispersion_imag
_atom_type_scat_source
C C 0.0033 0.0016 'International Tables Vol C Tables 4.2.6.8 and 6.1.1.4'
H H 0.0000 0.0000 'International Tables Vol C Tables 4.2.6.8 and 6.1.1.4'
N N 0.0061 0.0033 'International Tables Vol C Tables 4.2.6.8 and 6.1.1.4'
O O 0.0106 0.0060 'International Tables Vol C Tables 4.2.6.8 and 6.1.1.4'
Cl Cl 0.1484 0.1585 'International Tables Vol C Tables 4.2.6.8 and 6.1.1.4'

loop_
_geom_angle_atom_site_label_1
_geom_angle_atom_site_label_2
_geom_angle_atom_site_label_3
_geom_angle
O1 C1 H1A 109.5
O1 C1 H1B 109.5
H1A C1 H1B 109.5
O1 C1 H1C 109.5
H1A C1 H1C 109.5
H1B C1 H1C 109.5
O1 C2 C3 124.4(2)
O1 C2 C7 116.1(2)
C3 C2 C7 119.4(2)
C2 C3 C4 119.6(2)
C2 C3 H3 120.2
C4 C3 H3 120.2
C5 C4 C3 121.2(2)
C5 C4 H4 119.4
C3 C4 H4 119.4
C4 C5 C6 119.3(2)
C4 C5 N1 120.9(2)
C6 C5 N1 119.8(2)
C7 C6 C5 119.7(2)
C7 C6 H6 120.2
C5 C6 H6 120.2
C6 C7 C2 120.8(2)
C6 C7 H7 119.6
C2 C7 H7 119.6
N1 C8 C17 111.74(18)
N1 C8 C9 86.49(16)
C17 C8 C9 116.66(19)
N1 C8 H8 113.1
C17 C8 H8 113.1
C9 C8 H8 113.1
C11 C9 C10 119.9(2)
C11 C9 C8 122.33(19)
C10 C9 C8 85.07(17)
C11 C9 H9 109.1
C10 C9 H9 109.1
C8 C9 H9 109.1
O2 C10 N1 131.6(2)
O2 C10 C9 135.7(2)
N1 C10 C9 92.71(19)
C16 C11 C12 118.2(3)
C16 C11 C9 121.9(2)
C12 C11 C9 119.8(3)
C13 C12 C11 120.8(3)
C13 C12 H12 119.6
C11 C12 H12 119.6
C14 C13 C12 120.0(3)
C14 C13 H13 120.0
C12 C13 H13 120.0
C13 C14 C15 120.7(4)
C13 C14 H14 119.7
C15 C14 H14 119.7
C14 C15 C16 119.7(4)
C14 C15 H15 120.1
C16 C15 H15 120.1
C11 C16 C15 120.6(3)
C11 C16 H16 119.7
C15 C16 H16 119.7
O3 C17 C8 110.41(17)
O3 C17 C18 106.27(16)
C8 C17 C18 114.33(18)
O3 C17 H17 108.6
C8 C17 H17 108.6
C18 C17 H17 108.6
C32 C18 C17 113.52(18)
C32 C18 C19 115.19(17)
C17 C18 C19 102.05(17)
C32 C18 H18 108.6
C17 C18 H18 108.6
C19 C18 H18 108.6
N2 C19 C26 112.38(19)
N2 C19 C18 102.75(16)
C26 C19 C18 114.55(17)
N2 C19 H19 109.0
C26 C19 H19 109.0
C18 C19 H19 109.0
C25 C20 C21 119.0(2)
C25 C20 N2 118.8(2)
C21 C20 N2 121.9(2)
C22 C21 C20 119.9(2)
C22 C21 H21 120.1
C20 C21 H21 120.1
C23 C22 C21 120.6(3)
C23 C22 H22 119.7
C21 C22 H22 119.7
C22 C23 C24 119.5(3)
C22 C23 H23 120.2
C24 C23 H23 120.2
C23 C24 C25 120.9(3)
C23 C24 H24 119.5
C25 C24 H24 119.5
C24 C25 C20 120.0(3)
C24 C25 H25 120.0
C20 C25 H25 120.0
C27 C26 C31 117.7(2)
C27 C26 C19 123.8(2)
C31 C26 C19 118.4(2)
C26 C27 C28 121.0(3)
C26 C27 H27 119.5
C28 C27 H27 119.5
C29 C28 C27 120.4(3)
C29 C28 H28 119.8
C27 C28 H28 119.8
C28 C29 C30 118.8(3)
C28 C29 H29 120.6
C30 C29 H29 120.6
C29 C30 C31 120.7(3)
C29 C30 H30 119.7
C31 C30 H30 119.7
C30 C31 C26 121.3(3)
C30 C31 H31 119.4
C26 C31 H31 119.4
O4 C32 C33 120.7(2)
O4 C32 C18 120.6(2)
C33 C32 C18 118.7(2)
C38 C33 C34 118.6(2)
C38 C33 C32 118.6(2)
C34 C33 C32 122.7(2)
C35 C34 C33 121.3(3)
C35 C34 H34 119.4
C33 C34 H34 119.4
C36 C35 C34 119.2(3)
C36 C35 H35 120.4
C34 C35 H35 120.4
C35 C36 C37 121.1(3)
C35 C36 Cl1 119.3(3)
C37 C36 Cl1 119.6(3)
C36 C37 C38 120.0(3)
C36 C37 H37 120.0
C38 C37 H37 120.0
C33 C38 C37 119.8(3)
C33 C38 H38 120.1
C37 C38 H38 120.1
C10 N1 C5 133.33(19)
C10 N1 C8 94.76(18)
C5 N1 C8 131.89(18)
C20 N2 O3 109.67(16)
C20 N2 C19 117.59(18)
O3 N2 C19 103.78(15)
C2 O1 C1 118.5(2)
N2 O3 C17 108.38(15)

loop_
_geom_bond_atom_site_label_1
_geom_bond_atom_site_label_2
_geom_bond_distance
C1 O1 1.415(3)
C1 H1A 0.9600
C1 H1B 0.9600
C1 H1C 0.9600
C2 O1 1.362(3)
C2 C3 1.369(3)
C2 C7 1.380(4)
C3 C4 1.375(3)
C3 H3 0.9300
C4 C5 1.370(3)
C4 H4 0.9300
C5 C6 1.377(3)
C5 N1 1.419(3)
C6 C7 1.372(4)
C6 H6 0.9300
C7 H7 0.9300
C8 N1 1.483(3)
C8 C17 1.518(3)
C8 C9 1.569(3)
C8 H8 0.9800
C9 C11 1.496(3)
C9 C10 1.527(3)
C9 H9 0.9800
C10 O2 1.214(3)
C10 N1 1.359(3)
C11 C16 1.374(4)
C11 C12 1.386(4)
C12 C13 1.381(4)
C12 H12 0.9300
C13 C14 1.355(5)
C13 H13 0.9300
C14 C15 1.360(5)
C14 H14 0.9300
C15 C16 1.394(4)
C15 H15 0.9300
C16 H16 0.9300
C17 O3 1.451(2)
C17 C18 1.529(3)
C17 H17 0.9800
C18 C32 1.518(3)
C18 C19 1.569(3)
C18 H18 0.9800
C19 N2 1.457(3)
C19 C26 1.517(3)
C19 H19 0.9800
C20 C25 1.383(3)
C20 C21 1.390(3)
C20 N2 1.436(3)
C21 C22 1.380(4)
C21 H21 0.9300
C22 C23 1.367(4)
C22 H22 0.9300
C23 C24 1.370(4)
C23 H23 0.9300
C24 C25 1.371(4)
C24 H24 0.9300
C25 H25 0.9300
C26 C27 1.368(3)
C26 C31 1.375(3)
C27 C28 1.390(4)
C27 H27 0.9300
C28 C29 1.362(4)
C28 H28 0.9300
C29 C30 1.367(4)
C29 H29 0.9300
C30 C31 1.375(4)
C30 H30 0.9300
C31 H31 0.9300
C32 O4 1.213(3)
C32 C33 1.485(3)
C33 C38 1.385(3)
C33 C34 1.388(3)
C34 C35 1.379(4)
C34 H34 0.9300
C35 C36 1.360(4)
C35 H35 0.9300
C36 C37 1.370(4)
C36 Cl1 1.726(3)
C37 C38 1.389(4)
C37 H37 0.9300
C38 H38 0.9300
N2 O3 1.445(2)

loop_
_geom_hbond_atom_site_label_D
_geom_hbond_atom_site_label_H
_geom_hbond_atom_site_label_A
_geom_hbond_site_symmetry_A
_geom_hbond_distance_DH
_geom_hbond_distance_HA
_geom_hbond_distance_DA
_geom_hbond_angle_DHA
C19 H19 O2 4_565 0.98 2.41 3.338(3) 157.5
C21 H21 O2 4_565 0.93 2.50 3.425(4) 173.2
C37 H37 O1 3_567 0.93 2.58 3.407(4) 148.1

loop_
_geom_torsion_atom_site_label_1
_geom_torsion_atom_site_label_2
_geom_torsion_atom_site_label_3
_geom_torsion_atom_site_label_4
_geom_torsion
O1 C2 C3 C4 -179.4(3)
C7 C2 C3 C4 0.0(4)
C2 C3 C4 C5 1.0(4)
C3 C4 C5 C6 -1.5(4)
C3 C4 C5 N1 178.8(2)
C4 C5 C6 C7 0.9(4)
N1 C5 C6 C7 -179.4(2)
C5 C6 C7 C2 0.1(4)
O1 C2 C7 C6 178.9(3)
C3 C2 C7 C6 -0.6(5)
N1 C8 C9 C11 129.4(2)
C17 C8 C9 C11 16.8(3)
N1 C8 C9 C10 6.87(17)
C17 C8 C9 C10 -105.7(2)
C11 C9 C10 O2 47.9(4)
C8 C9 C10 O2 172.6(3)
C11 C9 C10 N1 -132.2(2)
C8 C9 C10 N1 -7.50(18)
C10 C9 C11 C16 27.0(3)
C8 C9 C11 C16 -77.3(3)
C10 C9 C11 C12 -152.7(2)
C8 C9 C11 C12 103.0(3)
C16 C11 C12 C13 0.1(4)
C9 C11 C12 C13 179.8(3)
C11 C12 C13 C14 -0.4(5)
C12 C13 C14 C15 0.9(6)
C13 C14 C15 C16 -1.1(5)
C12 C11 C16 C15 -0.2(4)
C9 C11 C16 C15 -179.9(2)
C14 C15 C16 C11 0.7(5)
N1 C8 C17 O3 -164.49(16)
C9 C8 C17 O3 -67.2(2)
N1 C8 C17 C18 75.8(2)
C9 C8 C17 C18 173.01(18)
O3 C17 C18 C32 135.15(18)
C8 C17 C18 C32 -102.8(2)
O3 C17 C18 C19 10.6(2)
C8 C17 C18 C19 132.61(18)
C32 C18 C19 N2 -155.04(19)
C17 C18 C19 N2 -31.6(2)
C32 C18 C19 C26 -32.9(3)
C17 C18 C19 C26 90.6(2)
C25 C20 C21 C22 -1.6(4)
N2 C20 C21 C22 -176.0(2)
C20 C21 C22 C23 0.4(4)
C21 C22 C23 C24 0.7(5)
C22 C23 C24 C25 -0.5(5)
C23 C24 C25 C20 -0.8(4)
C21 C20 C25 C24 1.9(4)
N2 C20 C25 C24 176.3(2)
N2 C19 C26 C27 30.9(3)
C18 C19 C26 C27 -85.9(3)
N2 C19 C26 C31 -149.3(2)
C18 C19 C26 C31 93.9(3)
C31 C26 C27 C28 -1.8(4)
C19 C26 C27 C28 178.0(2)
C26 C27 C28 C29 0.5(4)
C27 C28 C29 C30 0.6(4)
C28 C29 C30 C31 -0.5(4)
C29 C30 C31 C26 -0.8(4)
C27 C26 C31 C30 1.9(4)
C19 C26 C31 C30 -177.9(2)
C17 C18 C32 O4 -21.7(3)
C19 C18 C32 O4 95.4(3)
C17 C18 C32 C33 157.8(2)
C19 C18 C32 C33 -85.1(3)
O4 C32 C33 C38 15.7(4)
C18 C32 C33 C38 -163.8(2)
O4 C32 C33 C34 -164.9(2)
C18 C32 C33 C34 15.6(3)
C38 C33 C34 C35 0.0(4)
C32 C33 C34 C35 -179.4(2)
C33 C34 C35 C36 1.0(4)
C34 C35 C36 C37 -1.0(5)
C34 C35 C36 Cl1 178.6(2)
C35 C36 C37 C38 0.1(5)
Cl1 C36 C37 C38 -179.6(2)
C34 C33 C38 C37 -1.0(4)
C32 C33 C38 C37 178.4(2)
C36 C37 C38 C33 1.0(4)
O2 C10 N1 C5 9.2(5)
C9 C10 N1 C5 -170.7(2)
O2 C10 N1 C8 -172.1(3)
C9 C10 N1 C8 7.93(19)
C4 C5 N1 C10 139.2(3)
C6 C5 N1 C10 -40.5(4)
C4 C5 N1 C8 -39.0(4)
C6 C5 N1 C8 141.3(2)
C17 C8 N1 C10 109.6(2)
C9 C8 N1 C10 -7.72(19)
C17 C8 N1 C5 -71.7(3)
C9 C8 N1 C5 170.9(2)
C25 C20 N2 O3 31.7(3)
C21 C20 N2 O3 -154.0(2)
C25 C20 N2 C19 149.9(2)
C21 C20 N2 C19 -35.8(3)
C26 C19 N2 C20 156.22(18)
C18 C19 N2 C20 -80.1(2)
C26 C19 N2 O3 -82.5(2)
C18 C19 N2 O3 41.1(2)
C3 C2 O1 C1 11.6(5)
C7 C2 O1 C1 -167.9(3)
C20 N2 O3 C17 90.60(19)
C19 N2 O3 C17 -35.8(2)
C8 C17 O3 N2 -109.89(18)
C18 C17 O3 N2 14.6(2)
